data_2212154
loop_
_publ_author_name
'Khan, Uzma'
'Qureshi, Rizwana A.'
'Saeed, Sadaf'
'Bond, Andrew D.'

_publ_section_title
;
 An orthorhombic polymorph of <i>myo</i>-inositol
;
_journal_coeditor_code FL2082
_journal_issue 2
_journal_name_full 'Acta Crystallographica Section E'
_journal_page_first o530
_journal_page_last o532
_journal_paper_doi 10.1107/S1600536806056339
_journal_volume 63
_journal_year 2007
_chemical_formula_iupac 'C6 H12 O6'
_chemical_formula_moiety 'C6 H12 O6'
_chemical_formula_sum 'C6 H12 O6'
_chemical_formula_weight 180.16
_chemical_name_common 'orthorhombic myo-inositol'
_chemical_name_systematic myo-inositol
_space_group_IT_number 33
_symmetry_cell_setting orthorhombic
_symmetry_space_group_name_Hall 'P 2c -2n'
_symmetry_space_group_name_H-M 'P n a 21'
_atom_sites_solution_hydrogens geom
_atom_sites_solution_primary direct
_atom_sites_solution_secondary difmap
_cell_angle_alpha 90.00
_cell_angle_beta 90.00
_cell_angle_gamma 90.00
_cell_formula_units_Z 4
_cell_length_a 10.5485(5)
_cell_length_b 6.6177(3)
_cell_length_c 10.3714(5)
_cell_measurement_reflns_used 1832
_cell_measurement_temperature 180(2)
_cell_measurement_theta_max 21.90
_cell_measurement_theta_min 3.65
_cell_volume 723.99(6)
_computing_cell_refinement 'SAINT (Bruker, 2003)'
_computing_data_collection 'APEX2 (Bruker--Nonius, 2004)'
_computing_data_reduction SAINT
_computing_molecular_graphics SHELXTL
_computing_publication_material SHELXTL
_computing_structure_refinement SHELXTL
_computing_structure_solution 'SHELXTL (Bruker, 2000)'
_diffrn_ambient_temperature 180(2)
_diffrn_measured_fraction_theta_full 0.960
_diffrn_measured_fraction_theta_max 0.960
_diffrn_measurement_device_type 'Bruker--Nonius X8 APEX-II CCD'
_diffrn_measurement_method 'thin-slice \w and \f scans'
_diffrn_radiation_monochromator graphite
_diffrn_radiation_source 'fine-focus sealed tube'
_diffrn_radiation_type MoK\a
_diffrn_radiation_wavelength 0.71073
_diffrn_reflns_av_R_equivalents 0.0347
_diffrn_reflns_av_sigmaI/netI 0.0314
_diffrn_reflns_limit_h_max 11
_diffrn_reflns_limit_h_min -12
_diffrn_reflns_limit_k_max 7
_diffrn_reflns_limit_k_min -7
_diffrn_reflns_limit_l_max 12
_diffrn_reflns_limit_l_min -9
_diffrn_reflns_number 5306
_diffrn_reflns_theta_full 25.62
_diffrn_reflns_theta_max 25.62
_diffrn_reflns_theta_min 3.63
_diffrn_standards_number 0
_exptl_absorpt_coefficient_mu 0.150
_exptl_absorpt_correction_T_max 0.993
_exptl_absorpt_correction_T_min 0.844
_exptl_absorpt_correction_type multi-scan
_exptl_absorpt_process_details '(SADABS; Sheldrick, 2003)'
_exptl_crystal_colour colourless
_exptl_crystal_density_diffrn 1.653
_exptl_crystal_density_method 'not measured'
_exptl_crystal_description plate
_exptl_crystal_F_000 384
_exptl_crystal_size_max 0.20
_exptl_crystal_size_mid 0.10
_exptl_crystal_size_min 0.05
_refine_diff_density_max 0.140
_refine_diff_density_min -0.162
_refine_ls_extinction_method none
_refine_ls_goodness_of_fit_ref 0.990
_refine_ls_hydrogen_treatment mixed
_refine_ls_matrix_type full
_refine_ls_number_parameters 133
_refine_ls_number_reflns 695
_refine_ls_number_restraints 1
_refine_ls_restrained_S_all 0.989
_refine_ls_R_factor_all 0.0319
_refine_ls_R_factor_gt 0.0227
_refine_ls_shift/su_max 0.000
_refine_ls_shift/su_mean 0.000
_refine_ls_structure_factor_coef Fsqd
_refine_ls_weighting_details 'calc w=1/[\s^2^(Fo^2^)+(0.0327P)^2^] where P=(Fo^2^+2Fc^2^)/3'
_refine_ls_weighting_scheme calc
_refine_ls_wR_factor_gt 0.0469
_refine_ls_wR_factor_ref 0.0483
_reflns_number_gt 582
_reflns_number_total 695
_reflns_threshold_expression I>2\s(I)
_cod_data_source_file fl2082.cif
_cod_data_source_block I
_cod_database_code 2212154
_cod_database_fobs_code 2212154

loop_
_symmetry_equiv_pos_as_xyz
'x, y, z'
'-x, -y, z+1/2'
'x+1/2, -y+1/2, z'
'-x+1/2, y+1/2, z+1/2'

loop_
_atom_site_type_symbol
_atom_site_label
_atom_site_fract_x
_atom_site_fract_y
_atom_site_fract_z
_atom_site_U_iso_or_equiv
_atom_site_adp_type
_atom_site_calc_flag
_atom_site_refinement_flags
_atom_site_occupancy
O O1 0.58098(13) 0.6356(2) 0.47249(17) 0.0214(4) Uani d . 1
H H1 0.604(2) 0.552(5) 0.416(3) 0.038(9) Uiso d . 1
O O2 0.52090(15) 1.0499(2) 0.47891(16) 0.0182(4) Uani d . 1
H H2 0.577(3) 1.064(4) 0.533(3) 0.027(8) Uiso d . 1
O O3 0.38845(14) 1.0352(2) 0.71834(18) 0.0205(4) Uani d . 1
H H3 0.398(3) 1.016(5) 0.793(4) 0.051(11) Uiso d . 1
O O4 0.31679(14) 0.6488(2) 0.81288(14) 0.0190(4) Uani d . 1
H H4 0.255(2) 0.708(4) 0.846(3) 0.022(7) Uiso d . 1
O O5 0.24018(15) 0.3632(2) 0.62324(16) 0.0228(4) Uani d . 1
H H5 0.276(2) 0.266(5) 0.655(3) 0.036(9) Uiso d . 1
O O6 0.38171(15) 0.3677(3) 0.38748(16) 0.0196(4) Uani d . 1
H H6 0.433(3) 0.303(4) 0.418(3) 0.037(10) Uiso d . 1
C C1 0.45850(19) 0.7041(3) 0.4351(2) 0.0167(5) Uani d . 1
H H1A 0.4591 0.7355 0.3408 0.020 Uiso calc R 1
C C2 0.42973(19) 0.8957(3) 0.5098(2) 0.0147(5) Uani d . 1
H H2A 0.3447 0.9452 0.4812 0.018 Uiso calc R 1
C C3 0.4214(2) 0.8519(3) 0.6521(2) 0.0140(5) Uani d . 1
H H3A 0.5054 0.8022 0.6839 0.017 Uiso calc R 1
C C4 0.32018(19) 0.6924(3) 0.6782(2) 0.0143(5) Uani d . 1
H H4A 0.2359 0.7475 0.6516 0.017 Uiso calc R 1
C C5 0.3448(2) 0.4985(3) 0.6043(2) 0.0160(5) Uani d . 1
H H5A 0.4246 0.4341 0.6364 0.019 Uiso calc R 1
C C6 0.35745(18) 0.5446(3) 0.4619(2) 0.0160(5) Uani d . 1
H H6A 0.2744 0.6010 0.4323 0.019 Uiso calc R 1

loop_
_atom_site_aniso_label
_atom_site_aniso_U_11
_atom_site_aniso_U_22
_atom_site_aniso_U_33
_atom_site_aniso_U_12
_atom_site_aniso_U_13
_atom_site_aniso_U_23
O1 0.0140(8) 0.0243(9) 0.0260(10) 0.0025(7) -0.0005(7) -0.0108(8)
O2 0.0199(8) 0.0173(9) 0.0175(9) -0.0052(7) -0.0024(8) 0.0039(8)
O3 0.0304(9) 0.0162(9) 0.0150(11) 0.0023(6) 0.0011(7) -0.0018(9)
O4 0.0216(9) 0.0204(9) 0.0151(9) 0.0065(7) 0.0058(7) 0.0039(7)
O5 0.0204(9) 0.0169(9) 0.0310(10) -0.0059(7) -0.0019(7) 0.0062(7)
O6 0.0191(9) 0.0155(9) 0.0241(10) 0.0018(7) -0.0051(8) -0.0056(8)
C1 0.0167(11) 0.0186(12) 0.0147(12) 0.0002(9) -0.0002(10) -0.0007(10)
C2 0.0124(11) 0.0148(11) 0.0168(13) -0.0022(9) -0.0006(9) 0.0017(10)
C3 0.0167(12) 0.0115(11) 0.0138(14) 0.0020(9) -0.0004(9) -0.0015(10)
C4 0.0142(11) 0.0173(11) 0.0113(11) 0.0015(8) -0.0002(10) 0.0038(10)
C5 0.0130(10) 0.0130(11) 0.0220(13) -0.0010(9) -0.0001(9) 0.0038(10)
C6 0.0160(11) 0.0122(12) 0.0199(14) 0.0014(9) -0.0027(10) -0.0020(11)

loop_
_atom_type_symbol
_atom_type_description
_atom_type_scat_dispersion_real
_atom_type_scat_dispersion_imag
_atom_type_scat_source
C C 0.0033 0.0000 'International Tables Vol C Tables 4.2.6.8 and 6.1.1.4'
H H 0.0000 0.0000 'International Tables Vol C Tables 4.2.6.8 and 6.1.1.4'
O O 0.0106 0.0000 'International Tables Vol C Tables 4.2.6.8 and 6.1.1.4'

loop_
_geom_angle_atom_site_label_1
_geom_angle_atom_site_label_2
_geom_angle_atom_site_label_3
_geom_angle
C1 O1 H1 106.2(18)
C2 O2 H2 114.3(19)
C3 O3 H3 107(2)
C4 O4 H4 109.2(18)
C5 O5 H5 100.8(19)
C6 O6 H6 112(2)
O1 C1 C2 107.96(17)
O1 C1 C6 111.39(17)
C2 C1 C6 110.21(17)
O1 C1 H1A 109.1
C2 C1 H1A 109.1
C6 C1 H1A 109.1
O2 C2 C3 113.17(17)
O2 C2 C1 110.22(16)
C3 C2 C1 110.54(17)
O2 C2 H2A 107.6
C3 C2 H2A 107.6
C1 C2 H2A 107.6
O3 C3 C2 108.64(17)
O3 C3 C4 109.25(16)
C2 C3 C4 110.34(17)
O3 C3 H3A 109.5
C2 C3 H3A 109.5
C4 C3 H3A 109.5
O4 C4 C5 109.13(16)
O4 C4 C3 109.34(16)
C5 C4 C3 112.04(17)
O4 C4 H4A 108.8
C5 C4 H4A 108.8
C3 C4 H4A 108.8
O5 C5 C6 109.09(19)
O5 C5 C4 109.06(17)
C6 C5 C4 109.71(17)
O5 C5 H5A 109.7
C6 C5 H5A 109.7
C4 C5 H5A 109.7
O6 C6 C5 112.23(17)
O6 C6 C1 110.11(17)
C5 C6 C1 112.26(17)
O6 C6 H6A 107.3
C5 C6 H6A 107.3
C1 C6 H6A 107.3

loop_
_geom_bond_atom_site_label_1
_geom_bond_atom_site_label_2
_geom_bond_distance
O1 C1 1.423(3)
O1 H1 0.84(3)
O2 C2 1.438(2)
O2 H2 0.82(3)
O3 C3 1.437(3)
O3 H3 0.79(4)
O4 C4 1.427(3)
O4 H4 0.84(3)
O5 C5 1.435(3)
O5 H5 0.82(3)
O6 C6 1.425(3)
O6 H6 0.76(3)
C1 C2 1.517(3)
C1 C6 1.525(3)
C1 H1A 1.000
C2 C3 1.507(3)
C2 H2A 1.000
C3 C4 1.526(3)
C3 H3A 1.000
C4 C5 1.518(3)
C4 H4A 1.000
C5 C6 1.514(3)
C5 H5A 1.000
C6 H6A 1.000

loop_
_geom_hbond_atom_site_label_D
_geom_hbond_atom_site_label_H
_geom_hbond_atom_site_label_A
_geom_hbond_site_symmetry_A
_geom_hbond_distance_DH
_geom_hbond_distance_HA
_geom_hbond_distance_DA
_geom_hbond_angle_DHA
O1 H1 O4 2_664 0.84(3) 1.90(3) 2.729(2) 168(3)
O2 H2 O5 3_565 0.82(3) 2.02(3) 2.815(3) 164(3)
O3 H3 O2 2_675 0.79(4) 2.15(4) 2.921(3) 163(3)
O4 H4 O6 4 0.84(3) 1.84(3) 2.661(2) 168(3)
O5 H5 O3 1_545 0.82(3) 2.04(3) 2.852(3) 172(3)
O6 H6 O2 1_545 0.76(3) 2.02(3) 2.735(2) 158(3)

loop_
_geom_torsion_atom_site_label_1
_geom_torsion_atom_site_label_2
_geom_torsion_atom_site_label_3
_geom_torsion_atom_site_label_4
_geom_torsion
O1 C1 C2 O2 61.4(2)
C6 C1 C2 O2 -176.75(17)
O1 C1 C2 C3 -64.5(2)
C6 C1 C2 C3 57.4(2)
O2 C2 C3 O3 58.4(2)
C1 C2 C3 O3 -177.41(15)
O2 C2 C3 C4 178.15(15)
C1 C2 C3 C4 -57.7(2)
O3 C3 C4 O4 -62.4(2)
C2 C3 C4 O4 178.19(17)
O3 C3 C4 C5 176.44(18)
C2 C3 C4 C5 57.1(2)
O4 C4 C5 O5 64.3(2)
C3 C4 C5 O5 -174.41(19)
O4 C4 C5 C6 -176.23(17)
C3 C4 C5 C6 -55.0(2)
O5 C5 C6 O6 -61.0(2)
C4 C5 C6 O6 179.56(16)
O5 C5 C6 C1 174.32(16)
C4 C5 C6 C1 54.9(2)
O1 C1 C6 O6 -62.6(2)
C2 C1 C6 O6 177.57(17)
O1 C1 C6 C5 63.2(2)
C2 C1 C6 C5 -56.6(2)

loop_
_cod_related_entry_id
_cod_related_entry_database
_cod_related_entry_code
1 ChemSpider 868
